data_1573589
loop_
_publ_author_name
'Kim, Hyunyong'
'Cohen, Seth M.'

_publ_section_title
;
 Metal--organic frameworks generated from oligomeric ligands with
 functionalized tethers
;
_journal_name_full 'Chemical Science'
_journal_paper_doi 10.1039/D4SC06666A
_journal_year 2025
_chemical_formula_sum 'C96 O64 Zn16'
_chemical_formula_weight 3222.88
_space_group_crystal_system cubic
_space_group_IT_number 225
_space_group_name_Hall '-F 4 2 3'
_space_group_name_H-M_alt 'F m -3 m'
_atom_sites_solution_primary direct
_atom_sites_solution_secondary difmap
_audit_creation_method SHELXL-2018/3
_audit_update_record
;
2024-09-29 deposited with the CCDC.	2025-01-07 downloaded from the CCDC.
;
_cell_angle_alpha 90
_cell_angle_beta 90
_cell_angle_gamma 90
_cell_formula_units_Z 2
_cell_length_a 25.6309(9)
_cell_length_b 25.6309(9)
_cell_length_c 25.6309(9)
_cell_measurement_reflns_used 5717
_cell_measurement_temperature 100(2)
_cell_measurement_theta_max 21.968
_cell_measurement_theta_min 2.636
_cell_volume 16838.0(10)
_computing_cell_refinement 'APEX5 v2023.9-2 (Bruker, 2023)'
_computing_data_collection 'APEX5 v2023.9-2 (Bruker, 2023)'
_computing_data_reduction 'SAINT v8.40B (Bruker, 2019)'
_computing_molecular_graphics 'Bruker SHELXTL'
_computing_publication_material 'Bruker SHELXTL'
_computing_structure_refinement 'SHELXL-2018/3 (Sheldrick, 2018)'
_computing_structure_solution 'SHELXT 2018/2 (Sheldrick, 2018)'
_diffrn_ambient_temperature 100(2)
_diffrn_measured_fraction_theta_full 0.990
_diffrn_measured_fraction_theta_max 0.990
_diffrn_measurement_device_type 'Bruker D8 Venture'
_diffrn_measurement_method '\w and \f scans'
_diffrn_radiation_type MoK\a
_diffrn_radiation_wavelength 0.71073
_diffrn_reflns_av_R_equivalents 0.0921
_diffrn_reflns_av_unetI/netI 0.0176
_diffrn_reflns_Laue_measured_fraction_full 0.990
_diffrn_reflns_Laue_measured_fraction_max 0.990
_diffrn_reflns_limit_h_max 30
_diffrn_reflns_limit_h_min -29
_diffrn_reflns_limit_k_max 30
_diffrn_reflns_limit_k_min -30
_diffrn_reflns_limit_l_max 30
_diffrn_reflns_limit_l_min -26
_diffrn_reflns_number 38112
_diffrn_reflns_point_group_measured_fraction_full 0.990
_diffrn_reflns_point_group_measured_fraction_max 0.990
_diffrn_reflns_theta_full 24.695
_diffrn_reflns_theta_max 24.695
_diffrn_reflns_theta_min 2.636
_diffrn_source 'Micro Focus Rotating Anode'
_exptl_absorpt_coefficient_mu 1.151
_exptl_absorpt_correction_T_max 0.894
_exptl_absorpt_correction_T_min 0.747
_exptl_absorpt_correction_type multi-scan
_exptl_absorpt_process_details SADABS-2016/2
_exptl_crystal_colour colorless
_exptl_crystal_density_diffrn 0.636
_exptl_crystal_density_method 'not measured'
_exptl_crystal_description cubic
_exptl_crystal_F_000 3136
_exptl_crystal_size_max 0.150
_exptl_crystal_size_mid 0.100
_exptl_crystal_size_min 0.100
_refine_diff_density_max 0.427
_refine_diff_density_min -0.319
_refine_diff_density_rms 0.058
_refine_ls_extinction_method none
_refine_ls_goodness_of_fit_ref 1.224
_refine_ls_hydrogen_treatment undef
_refine_ls_matrix_type full
_refine_ls_number_parameters 31
_refine_ls_number_reflns 777
_refine_ls_number_restraints 0
_refine_ls_restrained_S_all 1.224
_refine_ls_R_factor_all 0.0858
_refine_ls_R_factor_gt 0.0519
_refine_ls_shift/su_max 0.000
_refine_ls_shift/su_mean 0.000
_refine_ls_structure_factor_coef Fsqd
_refine_ls_weighting_details 'w=1/[\s^2^(Fo^2^)+(0.1197P)^2^+27.7033P] where P=(Fo^2^+2Fc^2^)/3'
_refine_ls_weighting_scheme calc
_refine_ls_wR_factor_gt 0.1701
_refine_ls_wR_factor_ref 0.2188
_reflns_Friedel_coverage 0.000
_reflns_number_gt 522
_reflns_number_total 777
_reflns_threshold_expression 'I > 2\s(I)'
_cod_data_source_file d4sc06666a2.cif
_cod_data_source_block oligoIRMOF-1-benzyltriazole
_cod_original_cell_volume 16838.0(18)
_cod_database_code 1573589
_shelx_shelxl_version_number 2018/3
_shelx_space_group_comment
;
The symmetry employed for this shelxl refinement is uniquely defined
by the following loop, which should always be used as a source of
symmetry information in preference to the above space-group names.
They are only intended as comments.
;
_shelx_estimated_absorpt_t_min 0.846
_shelx_estimated_absorpt_t_max 0.894

loop_
_space_group_symop_operation_xyz
'x, y, z'
'-x, -y, z'
'-x, y, -z'
'x, -y, -z'
'z, x, y'
'z, -x, -y'
'-z, -x, y'
'-z, x, -y'
'y, z, x'
'-y, z, -x'
'y, -z, -x'
'-y, -z, x'
'y, x, -z'
'-y, -x, -z'
'y, -x, z'
'-y, x, z'
'x, z, -y'
'-x, z, y'
'-x, -z, -y'
'x, -z, y'
'z, y, -x'
'z, -y, x'
'-z, y, x'
'-z, -y, -x'
'x, y+1/2, z+1/2'
'-x, -y+1/2, z+1/2'
'-x, y+1/2, -z+1/2'
'x, -y+1/2, -z+1/2'
'z, x+1/2, y+1/2'
'z, -x+1/2, -y+1/2'
'-z, -x+1/2, y+1/2'
'-z, x+1/2, -y+1/2'
'y, z+1/2, x+1/2'
'-y, z+1/2, -x+1/2'
'y, -z+1/2, -x+1/2'
'-y, -z+1/2, x+1/2'
'y, x+1/2, -z+1/2'
'-y, -x+1/2, -z+1/2'
'y, -x+1/2, z+1/2'
'-y, x+1/2, z+1/2'
'x, z+1/2, -y+1/2'
'-x, z+1/2, y+1/2'
'-x, -z+1/2, -y+1/2'
'x, -z+1/2, y+1/2'
'z, y+1/2, -x+1/2'
'z, -y+1/2, x+1/2'
'-z, y+1/2, x+1/2'
'-z, -y+1/2, -x+1/2'
'x+1/2, y, z+1/2'
'-x+1/2, -y, z+1/2'
'-x+1/2, y, -z+1/2'
'x+1/2, -y, -z+1/2'
'z+1/2, x, y+1/2'
'z+1/2, -x, -y+1/2'
'-z+1/2, -x, y+1/2'
'-z+1/2, x, -y+1/2'
'y+1/2, z, x+1/2'
'-y+1/2, z, -x+1/2'
'y+1/2, -z, -x+1/2'
'-y+1/2, -z, x+1/2'
'y+1/2, x, -z+1/2'
'-y+1/2, -x, -z+1/2'
'y+1/2, -x, z+1/2'
'-y+1/2, x, z+1/2'
'x+1/2, z, -y+1/2'
'-x+1/2, z, y+1/2'
'-x+1/2, -z, -y+1/2'
'x+1/2, -z, y+1/2'
'z+1/2, y, -x+1/2'
'z+1/2, -y, x+1/2'
'-z+1/2, y, x+1/2'
'-z+1/2, -y, -x+1/2'
'x+1/2, y+1/2, z'
'-x+1/2, -y+1/2, z'
'-x+1/2, y+1/2, -z'
'x+1/2, -y+1/2, -z'
'z+1/2, x+1/2, y'
'z+1/2, -x+1/2, -y'
'-z+1/2, -x+1/2, y'
'-z+1/2, x+1/2, -y'
'y+1/2, z+1/2, x'
'-y+1/2, z+1/2, -x'
'y+1/2, -z+1/2, -x'
'-y+1/2, -z+1/2, x'
'y+1/2, x+1/2, -z'
'-y+1/2, -x+1/2, -z'
'y+1/2, -x+1/2, z'
'-y+1/2, x+1/2, z'
'x+1/2, z+1/2, -y'
'-x+1/2, z+1/2, y'
'-x+1/2, -z+1/2, -y'
'x+1/2, -z+1/2, y'
'z+1/2, y+1/2, -x'
'z+1/2, -y+1/2, x'
'-z+1/2, y+1/2, x'
'-z+1/2, -y+1/2, -x'
'-x, -y, -z'
'x, y, -z'
'x, -y, z'
'-x, y, z'
'-z, -x, -y'
'-z, x, y'
'z, x, -y'
'z, -x, y'
'-y, -z, -x'
'y, -z, x'
'-y, z, x'
'y, z, -x'
'-y, -x, z'
'y, x, z'
'-y, x, -z'
'y, -x, -z'
'-x, -z, y'
'x, -z, -y'
'x, z, y'
'-x, z, -y'
'-z, -y, x'
'-z, y, -x'
'z, -y, -x'
'z, y, x'
'-x, -y+1/2, -z+1/2'
'x, y+1/2, -z+1/2'
'x, -y+1/2, z+1/2'
'-x, y+1/2, z+1/2'
'-z, -x+1/2, -y+1/2'
'-z, x+1/2, y+1/2'
'z, x+1/2, -y+1/2'
'z, -x+1/2, y+1/2'
'-y, -z+1/2, -x+1/2'
'y, -z+1/2, x+1/2'
'-y, z+1/2, x+1/2'
'y, z+1/2, -x+1/2'
'-y, -x+1/2, z+1/2'
'y, x+1/2, z+1/2'
'-y, x+1/2, -z+1/2'
'y, -x+1/2, -z+1/2'
'-x, -z+1/2, y+1/2'
'x, -z+1/2, -y+1/2'
'x, z+1/2, y+1/2'
'-x, z+1/2, -y+1/2'
'-z, -y+1/2, x+1/2'
'-z, y+1/2, -x+1/2'
'z, -y+1/2, -x+1/2'
'z, y+1/2, x+1/2'
'-x+1/2, -y, -z+1/2'
'x+1/2, y, -z+1/2'
'x+1/2, -y, z+1/2'
'-x+1/2, y, z+1/2'
'-z+1/2, -x, -y+1/2'
'-z+1/2, x, y+1/2'
'z+1/2, x, -y+1/2'
'z+1/2, -x, y+1/2'
'-y+1/2, -z, -x+1/2'
'y+1/2, -z, x+1/2'
'-y+1/2, z, x+1/2'
'y+1/2, z, -x+1/2'
'-y+1/2, -x, z+1/2'
'y+1/2, x, z+1/2'
'-y+1/2, x, -z+1/2'
'y+1/2, -x, -z+1/2'
'-x+1/2, -z, y+1/2'
'x+1/2, -z, -y+1/2'
'x+1/2, z, y+1/2'
'-x+1/2, z, -y+1/2'
'-z+1/2, -y, x+1/2'
'-z+1/2, y, -x+1/2'
'z+1/2, -y, -x+1/2'
'z+1/2, y, x+1/2'
'-x+1/2, -y+1/2, -z'
'x+1/2, y+1/2, -z'
'x+1/2, -y+1/2, z'
'-x+1/2, y+1/2, z'
'-z+1/2, -x+1/2, -y'
'-z+1/2, x+1/2, y'
'z+1/2, x+1/2, -y'
'z+1/2, -x+1/2, y'
'-y+1/2, -z+1/2, -x'
'y+1/2, -z+1/2, x'
'-y+1/2, z+1/2, x'
'y+1/2, z+1/2, -x'
'-y+1/2, -x+1/2, z'
'y+1/2, x+1/2, z'
'-y+1/2, x+1/2, -z'
'y+1/2, -x+1/2, -z'
'-x+1/2, -z+1/2, y'
'x+1/2, -z+1/2, -y'
'x+1/2, z+1/2, y'
'-x+1/2, z+1/2, -y'
'-z+1/2, -y+1/2, x'
'-z+1/2, y+1/2, -x'
'z+1/2, -y+1/2, -x'
'z+1/2, y+1/2, x'

loop_
_atom_site_label
_atom_site_type_symbol
_atom_site_fract_x
_atom_site_fract_y
_atom_site_fract_z
_atom_site_U_iso_or_equiv
_atom_site_adp_type
_atom_site_occupancy
_atom_site_site_symmetry_order
_atom_site_calc_flag
_atom_site_refinement_flags_posn
_atom_site_refinement_flags_adp
_atom_site_refinement_flags_occupancy
_atom_site_disorder_assembly
_atom_site_disorder_group
Zn1 Zn 0.70643(3) 0.29357(3) 0.70643(3) 0.0681(6) Uani 1 6 d S T P . .
O1 O 0.750000 0.250000 0.750000 0.062(3) Uani 1 24 d S T P . .
O5 O 0.71868(18) 0.3662(2) 0.71868(18) 0.141(3) Uani 1 2 d S T P . .
C1 C 0.750000 0.4464(4) 0.750000 0.128(5) Uani 1 4 d S T P . .
C2 C 0.750000 0.3883(4) 0.750000 0.122(4) Uani 1 4 d S T P . .
C3 C 0.7826(3) 0.4733(3) 0.7826(3) 0.157(5) Uani 1 2 d S T P . .
O4 O 0.8132(10) 0.4524(11) 0.8132(10) 0.223(18) Uani 0.25 2 d S T P . .

loop_
_atom_site_aniso_label
_atom_site_aniso_U_11
_atom_site_aniso_U_22
_atom_site_aniso_U_33
_atom_site_aniso_U_23
_atom_site_aniso_U_13
_atom_site_aniso_U_12
Zn1 0.0681(6) 0.0681(6) 0.0681(6) 0.0030(3) -0.0030(3) 0.0030(3)
O1 0.062(3) 0.062(3) 0.062(3) 0.000 0.000 0.000
O5 0.176(4) 0.072(3) 0.176(4) 0.001(2) -0.056(4) 0.001(2)
C1 0.164(8) 0.056(6) 0.164(8) 0.000 -0.037(9) 0.000
C2 0.150(6) 0.067(6) 0.150(6) 0.000 -0.028(10) 0.000
C3 0.205(8) 0.060(4) 0.205(8) 0.007(3) -0.077(9) 0.007(3)
O4 0.30(3) 0.077(17) 0.30(3) 0.021(13) -0.13(4) 0.021(13)

loop_
_atom_type_symbol
_atom_type_description
_atom_type_scat_dispersion_real
_atom_type_scat_dispersion_imag
_atom_type_scat_source
C C 0.0033 0.0016 'International Tables Vol C Tables 4.2.6.8 and 6.1.1.4'
O O 0.0106 0.0060 'International Tables Vol C Tables 4.2.6.8 and 6.1.1.4'
Zn Zn 0.2839 1.4301 'International Tables Vol C Tables 4.2.6.8 and 6.1.1.4'

loop_
_geom_angle_atom_site_label_1
_geom_angle_atom_site_label_2
_geom_angle_atom_site_label_3
_geom_angle
_geom_angle_site_symmetry_1
_geom_angle_site_symmetry_3
_geom_angle_publ_flag
O5 Zn1 O5 107.0(2) 6_566 12_665 ?
O5 Zn1 O5 107.0(2) 6_566 . ?
O5 Zn1 O5 107.0(2) 12_665 . ?
O5 Zn1 O1 111.8(2) 6_566 . ?
O5 Zn1 O1 111.8(2) 12_665 . ?
O5 Zn1 O1 111.8(2) . . ?
O5 Zn1 Zn1 124.87(16) 6_566 51_656 ?
O5 Zn1 Zn1 124.87(16) 12_665 51_656 ?
O5 Zn1 Zn1 76.6(2) . 51_656 ?
O1 Zn1 Zn1 35.3 . 51_656 ?
O5 Zn1 Zn1 76.6(2) 6_566 74_655 ?
O5 Zn1 Zn1 124.87(16) 12_665 74_655 ?
O5 Zn1 Zn1 124.87(16) . 74_655 ?
O1 Zn1 Zn1 35.3 . 74_655 ?
Zn1 Zn1 Zn1 60.0 51_656 74_655 ?
O5 Zn1 Zn1 124.87(16) 6_566 28_556 ?
O5 Zn1 Zn1 76.6(2) 12_665 28_556 ?
O5 Zn1 Zn1 124.87(16) . 28_556 ?
O1 Zn1 Zn1 35.3 . 28_556 ?
Zn1 Zn1 Zn1 60.0 51_656 28_556 ?
Zn1 Zn1 Zn1 60.0 74_655 28_556 ?
Zn1 O1 Zn1 109.471(1) 51_656 28_556 ?
Zn1 O1 Zn1 109.471(1) 51_656 74_655 ?
Zn1 O1 Zn1 109.471(1) 28_556 74_655 ?
Zn1 O1 Zn1 109.5 51_656 . ?
Zn1 O1 Zn1 109.5 28_556 . ?
Zn1 O1 Zn1 109.5 74_655 . ?
C2 O5 Zn1 129.9(6) . . ?
C3 C1 C3 119.5(11) . 51_656 ?
C3 C1 C2 120.3(5) . . ?
C3 C1 C2 120.3(5) 51_656 . ?
O5 C2 O5 127.0(10) . 51_656 ?
O5 C2 C1 116.5(5) . . ?
O5 C2 C1 116.5(5) 51_656 . ?
O4 C3 C1 124.0(17) . . ?
O4 C3 C3 115.7(16) . 99_565 ?
C1 C3 C3 120.3(5) . 99_565 ?

loop_
_geom_bond_atom_site_label_1
_geom_bond_atom_site_label_2
_geom_bond_distance
_geom_bond_site_symmetry_2
_geom_bond_publ_flag
Zn1 O5 1.914(6) 6_566 ?
Zn1 O5 1.914(6) 12_665 ?
Zn1 O5 1.914(6) . ?
Zn1 O1 1.9343(11) . ?
Zn1 Zn1 3.1588(19) 51_656 ?
Zn1 Zn1 3.1588(19) 74_655 ?
Zn1 Zn1 3.1588(19) 28_556 ?
O5 C2 1.268(7) . ?
C1 C3 1.366(11) . ?
C1 C3 1.366(11) 51_656 ?
C1 C2 1.489(14) . ?
C3 O4 1.23(3) . ?
C3 C3 1.370(18) 99_565 ?
